data_4508569
loop_
_publ_author_name
'Xu, Wentao'
'Zhou, Youfu'
'Huang, Decai'
'Xiong, Wei'
'Su, Mingyi'
'Wang, Kun'
'Han, Shuo'
'Hong, Maochun'

_publ_section_title
;
 Crystal Structure, Multiplex Photoluminescence, and Magnetic Properties
 of a Series of Lanthanide Coordination Polymers Based on Quinoline
 Carboxylate Ligand
;
_journal_issue 12
_journal_name_full 'Crystal Growth &amp; Design'
_journal_page_first 5420
_journal_paper_doi 10.1021/cg401391b
_journal_volume 13
_journal_year 2013
_chemical_formula_moiety 'C32 H21 Ho1 N4 O10'
_chemical_formula_sum 'C32 H21 Ho N4 O10'
_chemical_formula_weight 786.46
_chemical_name_systematic
; 
 ? 
;
_space_group_IT_number 14
_symmetry_space_group_name_Hall '-P 2ybc'
_symmetry_space_group_name_H-M 'P 1 21/c 1'
_atom_sites_solution_hydrogens geom
_atom_sites_solution_primary direct
_atom_sites_solution_secondary difmap
_audit_creation_method SHELXL-97
_cell_angle_alpha 90.00
_cell_angle_beta 94.501(4)
_cell_angle_gamma 90.00
_cell_formula_units_Z 4
_cell_length_a 10.0300(5)
_cell_length_b 16.4986(7)
_cell_length_c 17.3274(9)
_cell_measurement_reflns_used 7094
_cell_measurement_temperature 293(2)
_cell_measurement_theta_max 27.5011
_cell_measurement_theta_min 2.3819
_cell_volume 2858.5(2)
_computing_cell_refinement CrystalClear
_computing_data_collection 'CrystalClear (Rigaku, 2000)'
_computing_data_reduction CrystalClear
_computing_molecular_graphics 'SHELXL-97 (Sheldrick, 1997)'
_computing_publication_material 'SHELXL-97 (Sheldrick, 1997)'
_computing_structure_refinement 'SHELXL-97 (Sheldrick, 1997)'
_computing_structure_solution 'SHELXS-97 (Sheldrick, 1997)'
_diffrn_ambient_temperature 293(2)
_diffrn_measured_fraction_theta_full 0.999
_diffrn_measured_fraction_theta_max 0.999
_diffrn_measurement_device_type 'Saturn 70 CCD diffractometer'
_diffrn_measurement_method \w
_diffrn_radiation_monochromator graphite
_diffrn_radiation_source 'fine-focus sealed tube'
_diffrn_radiation_type MoK\a
_diffrn_radiation_wavelength 0.71073
_diffrn_reflns_av_R_equivalents 0.0306
_diffrn_reflns_av_sigmaI/netI 0.0237
_diffrn_reflns_limit_h_max 13
_diffrn_reflns_limit_h_min -12
_diffrn_reflns_limit_k_max 21
_diffrn_reflns_limit_k_min -21
_diffrn_reflns_limit_l_max 22
_diffrn_reflns_limit_l_min -22
_diffrn_reflns_number 32353
_diffrn_reflns_theta_full 27.49
_diffrn_reflns_theta_max 27.49
_diffrn_reflns_theta_min 2.36
_exptl_absorpt_coefficient_mu 2.838
_exptl_absorpt_correction_T_max 1.0000
_exptl_absorpt_correction_T_min 0.9132
_exptl_absorpt_correction_type multi-scan
_exptl_absorpt_process_details '(CrystalClear; Rigaku, 2000)'
_exptl_crystal_colour Yellow
_exptl_crystal_density_diffrn 1.827
_exptl_crystal_density_method 'not measured'
_exptl_crystal_description Prism
_exptl_crystal_F_000 1552
_exptl_crystal_size_max 0.2000
_exptl_crystal_size_mid 0.1500
_exptl_crystal_size_min 0.1200
_refine_diff_density_max 1.178
_refine_diff_density_min -0.872
_refine_diff_density_rms 0.079
_refine_ls_extinction_method SHELXL
_refine_ls_goodness_of_fit_ref 1.117
_refine_ls_hydrogen_treatment mixed
_refine_ls_matrix_type full
_refine_ls_number_parameters 428
_refine_ls_number_reflns 6547
_refine_ls_number_restraints 0
_refine_ls_restrained_S_all 1.117
_refine_ls_R_factor_all 0.0359
_refine_ls_R_factor_gt 0.0315
_refine_ls_shift/su_max 0.020
_refine_ls_shift/su_mean 0.002
_refine_ls_structure_factor_coef Fsqd
_refine_ls_weighting_details 'calc w=1/[\s^2^(Fo^2^)+(0.0350P)^2^+2.0263P] where P=(Fo^2^+2Fc^2^)/3'
_refine_ls_weighting_scheme calc
_refine_ls_wR_factor_gt 0.0724
_refine_ls_wR_factor_ref 0.0749
_reflns_number_gt 6008
_reflns_number_total 6547
_reflns_threshold_expression >2sigma(I)
_cod_data_source_file cg401391b_si_002.cif
_cod_data_source_block 6-Ho
_cod_depositor_comments
;
The following automatic conversions were performed:

'_exptl_absorpt_correction_type' value 'Multi-scan' changed to
'multi-scan' according to
/home/saulius/struct/CIF-dictionaries/cif_core.dic dictionary named
'cif_core.dic' version 2.4.2 from 2011-04-26.

Automatic conversion script
Id: cif_fix_values 1891 2012-01-12 08:04:46Z andrius 
;
_cod_original_sg_symbol_H-M P21/C
_cod_database_code 4508569

loop_
_symmetry_equiv_pos_as_xyz
'x, y, z'
'-x, y+1/2, -z+1/2'
'-x, -y, -z'
'x, -y-1/2, z-1/2'

loop_
_atom_site_label
_atom_site_type_symbol
_atom_site_fract_x
_atom_site_fract_y
_atom_site_fract_z
_atom_site_U_iso_or_equiv
_atom_site_adp_type
_atom_site_occupancy
_atom_site_symmetry_multiplicity
_atom_site_calc_flag
_atom_site_refinement_flags
Ho1 Ho 0.253880(13) 0.478996(8) -0.011987(9) 0.03135(6) Uani 1 1 d .
O1 O 0.3907(2) 0.36776(13) 0.00142(14) 0.0391(5) Uani 1 1 d .
C17 C 0.0300(3) 0.62208(18) 0.05125(18) 0.0333(7) Uani 1 1 d .
N2 N 0.1985(3) 0.82375(17) 0.17426(17) 0.0425(7) Uani 1 1 d .
C8 C 0.6075(3) 0.13991(19) -0.01648(19) 0.0378(7) Uani 1 1 d .
C1 C 0.5163(3) 0.36435(18) 0.00881(18) 0.0330(7) Uani 1 1 d .
N1 N 0.7162(3) 0.13274(16) 0.03636(17) 0.0400(6) Uani 1 1 d .
O3 O 0.1064(2) 0.57613(14) 0.01877(15) 0.0445(6) Uani 1 1 d .
C2 C 0.5828(3) 0.28254(18) 0.01243(18) 0.0305(6) Uani 1 1 d .
C9 C 0.6951(3) 0.27465(18) 0.06236(18) 0.0334(7) Uani 1 1 d .
H9 H 0.7315 0.3210 0.0888 0.040 Uiso 1 1 calc R
O4 O -0.0914(2) 0.61051(14) 0.05768(14) 0.0430(6) Uani 1 1 d .
C10 C 0.7572(3) 0.19875(18) 0.07504(18) 0.0338(7) Uani 1 1 d .
C11 C 0.8713(3) 0.19033(19) 0.13493(19) 0.0353(7) Uani 1 1 d .
C19 C 0.0309(3) 0.77536(19) 0.07839(18) 0.0340(7) Uani 1 1 d .
O7 O 0.2769(4) 0.51926(18) -0.24501(17) 0.0677(9) Uani 1 1 d .
C16 C 0.9558(3) 0.2555(2) 0.1547(2) 0.0423(8) Uani 1 1 d .
H16 H 0.9414 0.3062 0.1293 0.051 Uiso 1 1 calc R
C25 C 0.2041(3) 0.6876(2) 0.1381(2) 0.0378(7) Uani 1 1 d .
H25 H 0.2467 0.6361 0.1412 0.045 Uiso 1 1 calc R
C27 C 0.3784(3) 0.7420(2) 0.23705(19) 0.0421(8) Uani 1 1 d .
C3 C 0.5343(3) 0.21304(19) -0.02984(18) 0.0331(6) Uani 1 1 d .
O8 O 0.3226(3) 0.50166(18) 0.12352(17) 0.0567(7) Uani 1 1 d .
O5 O 0.1859(3) 0.54486(16) -0.13772(16) 0.0540(7) Uani 1 1 d .
C18 C 0.0896(3) 0.69767(18) 0.08969(18) 0.0327(6) Uani 1 1 d .
O6 O 0.3299(3) 0.44906(15) -0.14104(15) 0.0468(6) Uani 1 1 d .
N3 N 0.2649(3) 0.50464(19) -0.17607(19) 0.0456(7) Uani 1 1 d .
C26 C 0.2585(3) 0.7520(2) 0.18281(19) 0.0381(7) Uani 1 1 d .
C24 C 0.0904(4) 0.8397(2) 0.1227(2) 0.0413(8) Uani 1 1 d .
C4 C 0.4210(3) 0.2130(2) -0.08500(19) 0.0423(8) Uani 1 1 d .
H4 H 0.3707 0.2613 -0.0946 0.051 Uiso 1 1 calc R
O9 O 0.1612(3) 0.41667(17) 0.10038(16) 0.0557(7) Uani 1 1 d .
C23 C 0.0395(4) 0.9190(2) 0.1146(2) 0.0557(10) Uani 1 1 d .
H23 H 0.0785 0.9618 0.1453 0.067 Uiso 1 1 calc R
C21 C -0.1241(4) 0.8717(2) 0.0171(2) 0.0571(10) Uani 1 1 d .
H21 H -0.1963 0.8835 -0.0201 0.069 Uiso 1 1 calc R
C20 C -0.0787(4) 0.7938(2) 0.0254(2) 0.0451(8) Uani 1 1 d .
H20 H -0.1214 0.7518 -0.0049 0.054 Uiso 1 1 calc R
C15 C 1.0603(4) 0.2467(3) 0.2110(2) 0.0485(9) Uani 1 1 d .
H15 H 1.1177 0.2913 0.2240 0.058 Uiso 1 1 calc R
N4 N 0.2319(4) 0.4578(2) 0.1504(2) 0.0560(9) Uani 1 1 d .
C14 C 1.0818(4) 0.1734(3) 0.2484(2) 0.0542(10) Uani 1 1 d .
H14 H 1.1544 0.1676 0.2867 0.065 Uiso 1 1 calc R
C28 C 0.4471(4) 0.8080(3) 0.2698(2) 0.0557(10) Uani 1 1 d .
H28 H 0.4162 0.8613 0.2579 0.067 Uiso 1 1 calc R
O10 O 0.2157(4) 0.4551(2) 0.21917(19) 0.0918(12) Uani 1 1 d .
C29 C 0.5598(5) 0.7968(3) 0.3193(2) 0.0689(14) Uani 1 1 d .
H29 H 0.6054 0.8426 0.3417 0.083 Uiso 1 1 calc R
C5 C 0.3852(4) 0.1437(3) -0.1238(2) 0.0539(10) Uani 1 1 d .
H5 H 0.3092 0.1442 -0.1602 0.065 Uiso 1 1 calc R
C32 C 0.4270(4) 0.6648(3) 0.2540(3) 0.0581(11) Uani 1 1 d .
H32 H 0.3819 0.6190 0.2314 0.070 Uiso 1 1 calc R
C12 C 0.8935(4) 0.1169(2) 0.1736(2) 0.0437(8) Uani 1 1 d .
H12 H 0.8364 0.0721 0.1610 0.052 Uiso 1 1 calc R
C31 C 0.5411(4) 0.6537(3) 0.3037(3) 0.0713(13) Uani 1 1 d .
H31 H 0.5736 0.6005 0.3150 0.086 Uiso 1 1 calc R
C7 C 0.5674(4) 0.0702(2) -0.0597(2) 0.0540(10) Uani 1 1 d .
H7 H 0.6174 0.0215 -0.0527 0.065 Uiso 1 1 calc R
C30 C 0.6072(4) 0.7203(4) 0.3369(2) 0.0685(14) Uani 1 1 d .
H30 H 0.6846 0.7132 0.3715 0.082 Uiso 1 1 calc R
C6 C 0.4573(5) 0.0721(3) -0.1117(2) 0.0614(11) Uani 1 1 d .
H6 H 0.4300 0.0245 -0.1394 0.074 Uiso 1 1 calc R
C13 C 0.9983(4) 0.1087(2) 0.2305(2) 0.0525(10) Uani 1 1 d .
H13 H 1.0122 0.0586 0.2570 0.063 Uiso 1 1 calc R
C22 C -0.0660(5) 0.9337(2) 0.0623(3) 0.0604(11) Uani 1 1 d .
H22 H -0.1004 0.9872 0.0565 0.072 Uiso 1 1 calc R
O2 O 0.5894(2) 0.42531(14) 0.01672(17) 0.0519(7) Uani 1 1 d .
HN2 H 0.231(4) 0.864(2) 0.206(2) 0.055(11) Uiso 1 1 d .

loop_
_atom_site_aniso_label
_atom_site_aniso_U_11
_atom_site_aniso_U_22
_atom_site_aniso_U_33
_atom_site_aniso_U_23
_atom_site_aniso_U_13
_atom_site_aniso_U_12
Ho1 0.02750(9) 0.02198(8) 0.04329(10) -0.00207(5) -0.00533(6) 0.00065(5)
O1 0.0272(12) 0.0339(12) 0.0547(14) 0.0042(10) -0.0059(10) 0.0061(9)
C17 0.0339(17) 0.0248(15) 0.0400(17) -0.0047(12) -0.0053(13) 0.0021(12)
N2 0.0518(18) 0.0329(15) 0.0428(16) -0.0142(12) 0.0043(13) -0.0129(13)
C8 0.0444(19) 0.0315(16) 0.0381(17) -0.0039(13) 0.0066(14) -0.0021(14)
C1 0.0300(16) 0.0287(15) 0.0394(16) 0.0037(13) -0.0025(13) 0.0055(13)
N1 0.0449(16) 0.0298(14) 0.0453(15) 0.0003(12) 0.0045(13) 0.0066(12)
O3 0.0375(13) 0.0336(12) 0.0605(15) -0.0151(11) -0.0077(11) 0.0072(10)
C2 0.0257(15) 0.0269(14) 0.0392(16) 0.0031(12) 0.0039(12) -0.0001(12)
C9 0.0310(16) 0.0258(15) 0.0434(17) 0.0000(12) 0.0029(13) 0.0008(12)
O4 0.0308(12) 0.0392(13) 0.0584(15) -0.0112(11) -0.0006(10) -0.0078(10)
C10 0.0318(16) 0.0293(15) 0.0407(17) 0.0045(13) 0.0052(13) 0.0046(12)
C11 0.0316(16) 0.0348(16) 0.0398(17) 0.0016(13) 0.0040(13) 0.0097(13)
C19 0.0370(17) 0.0298(15) 0.0362(16) -0.0030(12) 0.0087(13) -0.0006(13)
O7 0.098(3) 0.0557(19) 0.0483(17) 0.0149(13) 0.0022(16) 0.0044(16)
C16 0.0383(19) 0.0411(19) 0.0479(19) 0.0056(15) 0.0059(15) 0.0075(15)
C25 0.0343(17) 0.0303(16) 0.0486(19) -0.0065(14) 0.0026(14) -0.0050(13)
C27 0.0374(18) 0.054(2) 0.0355(17) -0.0121(15) 0.0061(14) -0.0123(16)
C3 0.0319(16) 0.0332(16) 0.0347(16) 0.0009(12) 0.0052(12) -0.0032(13)
O8 0.0606(18) 0.0469(15) 0.0592(17) -0.0066(13) -0.0175(14) -0.0004(14)
O5 0.0592(17) 0.0414(14) 0.0595(16) -0.0003(12) -0.0074(13) 0.0154(13)
C18 0.0301(16) 0.0303(15) 0.0380(16) -0.0064(12) 0.0048(12) -0.0049(12)
O6 0.0517(15) 0.0387(13) 0.0497(14) 0.0068(11) 0.0026(12) 0.0111(12)
N3 0.0507(19) 0.0359(15) 0.0490(18) 0.0053(13) -0.0051(15) -0.0012(14)
C26 0.0362(18) 0.0368(17) 0.0426(17) -0.0084(14) 0.0102(14) -0.0087(14)
C24 0.048(2) 0.0329(17) 0.0434(18) -0.0021(14) 0.0091(15) -0.0039(15)
C4 0.0413(19) 0.046(2) 0.0391(18) -0.0028(15) 0.0010(14) -0.0021(15)
O9 0.0569(17) 0.0545(16) 0.0547(16) 0.0029(13) -0.0016(13) -0.0068(13)
C23 0.079(3) 0.0298(18) 0.058(2) -0.0107(16) 0.009(2) -0.0019(18)
C21 0.065(3) 0.050(2) 0.056(2) 0.0025(18) 0.000(2) 0.015(2)
C20 0.046(2) 0.0416(19) 0.047(2) -0.0067(15) 0.0017(16) 0.0017(16)
C15 0.0349(19) 0.058(2) 0.051(2) 0.0009(18) -0.0017(15) -0.0011(17)
N4 0.069(2) 0.0475(19) 0.050(2) 0.0021(15) -0.0033(17) 0.0182(18)
C14 0.042(2) 0.068(3) 0.051(2) 0.0079(19) -0.0044(17) 0.0179(19)
C28 0.058(2) 0.058(2) 0.052(2) -0.0146(19) 0.0064(18) -0.020(2)
O10 0.138(4) 0.092(3) 0.0454(18) 0.0029(18) 0.005(2) 0.029(3)
C29 0.063(3) 0.091(4) 0.053(2) -0.023(2) 0.003(2) -0.040(3)
C5 0.052(2) 0.064(3) 0.044(2) -0.0120(18) -0.0021(17) -0.009(2)
C32 0.046(2) 0.055(2) 0.070(3) -0.013(2) -0.0132(19) -0.0045(19)
C12 0.045(2) 0.0359(18) 0.050(2) 0.0036(15) 0.0031(16) 0.0137(15)
C31 0.054(3) 0.083(3) 0.073(3) -0.006(3) -0.015(2) 0.004(2)
C7 0.068(3) 0.0357(19) 0.058(2) -0.0095(17) 0.004(2) 0.0008(18)
C30 0.035(2) 0.120(4) 0.049(2) -0.012(3) -0.0038(17) -0.013(2)
C6 0.077(3) 0.048(2) 0.058(2) -0.0197(19) 0.002(2) -0.013(2)
C13 0.052(2) 0.050(2) 0.054(2) 0.0135(18) -0.0014(18) 0.0198(19)
C22 0.082(3) 0.036(2) 0.063(3) 0.0010(18) 0.007(2) 0.010(2)
O2 0.0369(13) 0.0254(12) 0.091(2) 0.0066(12) -0.0088(13) -0.0050(10)

loop_
_atom_type_symbol
_atom_type_description
_atom_type_scat_dispersion_real
_atom_type_scat_dispersion_imag
_atom_type_scat_source
C C 0.0033 0.0016 'International Tables Vol C Tables 4.2.6.8 and 6.1.1.4'
H H 0.0000 0.0000 'International Tables Vol C Tables 4.2.6.8 and 6.1.1.4'
N N 0.0061 0.0033 'International Tables Vol C Tables 4.2.6.8 and 6.1.1.4'
O O 0.0106 0.0060 'International Tables Vol C Tables 4.2.6.8 and 6.1.1.4'
Ho Ho -0.2175 4.6783 'International Tables Vol C Tables 4.2.6.8 and 6.1.1.4'

loop_
_geom_angle_atom_site_label_1
_geom_angle_atom_site_label_2
_geom_angle_atom_site_label_3
_geom_angle
_geom_angle_site_symmetry_1
_geom_angle_site_symmetry_3
O2 Ho1 O3 89.03(10) 3_665 .
O2 Ho1 O1 98.76(9) 3_665 .
O3 Ho1 O1 159.44(9) . .
O2 Ho1 O4 157.71(10) 3_665 3_565
O3 Ho1 O4 94.42(8) . 3_565
O1 Ho1 O4 85.58(8) . 3_565
O2 Ho1 O8 77.23(11) 3_665 .
O3 Ho1 O8 78.76(9) . .
O1 Ho1 O8 84.42(9) . .
O4 Ho1 O8 125.04(10) 3_565 .
O2 Ho1 O9 129.66(10) 3_665 .
O3 Ho1 O9 79.33(10) . .
O1 Ho1 O9 81.08(9) . .
O4 Ho1 O9 72.56(9) 3_565 .
O8 Ho1 O9 52.52(10) . .
O2 Ho1 O6 80.79(10) 3_665 .
O3 Ho1 O6 127.34(9) . .
O1 Ho1 O6 72.94(8) . .
O4 Ho1 O6 79.64(9) 3_565 .
O8 Ho1 O6 145.47(10) . .
O9 Ho1 O6 143.11(9) . .
O2 Ho1 O5 78.70(10) 3_665 .
O3 Ho1 O5 75.99(9) . .
O1 Ho1 O5 124.10(9) . .
O4 Ho1 O5 80.79(9) 3_565 .
O8 Ho1 O5 145.14(9) . .
O9 Ho1 O5 141.85(9) . .
O6 Ho1 O5 51.36(8) . .
O2 Ho1 N4 103.38(11) 3_665 .
O3 Ho1 N4 75.76(9) . .
O1 Ho1 N4 83.91(9) . .
O4 Ho1 N4 98.81(10) 3_565 .
O8 Ho1 N4 26.39(10) . .
O9 Ho1 N4 26.27(10) . .
O6 Ho1 N4 156.85(9) . .
O5 Ho1 N4 151.63(9) . .
O2 Ho1 N3 77.21(10) 3_665 .
O3 Ho1 N3 101.76(9) . .
O1 Ho1 N3 98.53(9) . .
O4 Ho1 N3 80.53(9) 3_565 .
O8 Ho1 N3 154.42(10) . .
O9 Ho1 N3 153.05(9) . .
O6 Ho1 N3 25.60(8) . .
O5 Ho1 N3 25.83(9) . .
N4 Ho1 N3 177.40(9) . .
C1 O1 Ho1 129.3(2) . .
O3 C17 O4 126.0(3) . .
O3 C17 C18 117.7(3) . .
O4 C17 C18 116.2(3) . .
C26 N2 C24 124.7(3) . .
C26 N2 HN2 116(3) . .
C24 N2 HN2 119(2) . .
N1 C8 C7 117.5(3) . .
N1 C8 C3 123.7(3) . .
C7 C8 C3 118.8(3) . .
O2 C1 O1 123.5(3) . .
O2 C1 C2 117.7(3) . .
O1 C1 C2 118.8(3) . .
C10 N1 C8 117.7(3) . .
C17 O3 Ho1 166.3(2) . .
C9 C2 C3 118.6(3) . .
C9 C2 C1 116.8(3) . .
C3 C2 C1 124.6(3) . .
C2 C9 C10 120.9(3) . .
C2 C9 H9 119.5 . .
C10 C9 H9 119.5 . .
C17 O4 Ho1 137.8(2) . 3_565
N1 C10 C9 122.3(3) . .
N1 C10 C11 117.8(3) . .
C9 C10 C11 119.9(3) . .
C12 C11 C16 118.8(3) . .
C12 C11 C10 120.0(3) . .
C16 C11 C10 121.1(3) . .
C20 C19 C18 125.4(3) . .
C20 C19 C24 117.8(3) . .
C18 C19 C24 116.8(3) . .
C15 C16 C11 120.3(3) . .
C15 C16 H16 119.9 . .
C11 C16 H16 119.9 . .
C18 C25 C26 121.0(3) . .
C18 C25 H25 119.5 . .
C26 C25 H25 119.5 . .
C28 C27 C32 118.6(4) . .
C28 C27 C26 121.8(4) . .
C32 C27 C26 119.5(3) . .
C8 C3 C2 116.6(3) . .
C8 C3 C4 118.9(3) . .
C2 C3 C4 124.5(3) . .
N4 O8 Ho1 96.2(2) . .
N3 O5 Ho1 95.23(19) . .
C25 C18 C19 120.7(3) . .
C25 C18 C17 116.7(3) . .
C19 C18 C17 122.6(3) . .
N3 O6 Ho1 96.1(2) . .
O7 N3 O6 121.7(3) . .
O7 N3 O5 121.3(3) . .
O6 N3 O5 117.0(3) . .
O7 N3 Ho1 175.6(3) . .
O6 N3 Ho1 58.29(18) . .
O5 N3 Ho1 58.94(18) . .
N2 C26 C25 117.4(3) . .
N2 C26 C27 120.6(3) . .
C25 C26 C27 122.0(3) . .
N2 C24 C23 120.3(3) . .
N2 C24 C19 119.1(3) . .
C23 C24 C19 120.6(3) . .
C5 C4 C3 119.8(3) . .
C5 C4 H4 120.1 . .
C3 C4 H4 120.1 . .
N4 O9 Ho1 95.2(2) . .
C22 C23 C24 119.3(4) . .
C22 C23 H23 120.3 . .
C24 C23 H23 120.3 . .
C20 C21 C22 120.8(4) . .
C20 C21 H21 119.6 . .
C22 C21 H21 119.6 . .
C21 C20 C19 120.5(3) . .
C21 C20 H20 119.7 . .
C19 C20 H20 119.7 . .
C16 C15 C14 120.3(4) . .
C16 C15 H15 119.8 . .
C14 C15 H15 119.8 . .
O10 N4 O8 122.0(4) . .
O10 N4 O9 122.6(4) . .
O8 N4 O9 115.4(3) . .
O10 N4 Ho1 174.0(3) . .
O8 N4 Ho1 57.38(18) . .
O9 N4 Ho1 58.49(19) . .
C13 C14 C15 120.2(3) . .
C13 C14 H14 119.9 . .
C15 C14 H14 119.9 . .
C29 C28 C27 120.5(4) . .
C29 C28 H28 119.8 . .
C27 C28 H28 119.8 . .
C30 C29 C28 121.0(4) . .
C30 C29 H29 119.5 . .
C28 C29 H29 119.5 . .
C4 C5 C6 121.6(4) . .
C4 C5 H5 119.2 . .
C6 C5 H5 119.2 . .
C31 C32 C27 120.8(4) . .
C31 C32 H32 119.6 . .
C27 C32 H32 119.6 . .
C13 C12 C11 120.6(4) . .
C13 C12 H12 119.7 . .
C11 C12 H12 119.7 . .
C32 C31 C30 119.8(5) . .
C32 C31 H31 120.1 . .
C30 C31 H31 120.1 . .
C6 C7 C8 120.7(4) . .
C6 C7 H7 119.7 . .
C8 C7 H7 119.7 . .
C29 C30 C31 119.3(4) . .
C29 C30 H30 120.3 . .
C31 C30 H30 120.3 . .
C7 C6 C5 120.1(4) . .
C7 C6 H6 119.9 . .
C5 C6 H6 119.9 . .
C14 C13 C12 119.8(3) . .
C14 C13 H13 120.1 . .
C12 C13 H13 120.1 . .
C23 C22 C21 121.0(4) . .
C23 C22 H22 119.5 . .
C21 C22 H22 119.5 . .
C1 O2 Ho1 167.5(3) . 3_665

loop_
_geom_bond_atom_site_label_1
_geom_bond_atom_site_label_2
_geom_bond_distance
_geom_bond_site_symmetry_2
Ho1 O2 2.234(2) 3_665
Ho1 O3 2.273(2) .
Ho1 O1 2.292(2) .
Ho1 O4 2.294(2) 3_565
Ho1 O8 2.424(3) .
Ho1 O9 2.449(3) .
Ho1 O6 2.469(3) .
Ho1 O5 2.482(3) .
Ho1 N4 2.860(4) .
Ho1 N3 2.885(3) .
O1 C1 1.258(4) .
C17 O3 1.244(4) .
C17 O4 1.246(4) .
C17 C18 1.515(4) .
N2 C26 1.331(4) .
N2 C24 1.375(5) .
N2 HN2 0.90(4) .
C8 N1 1.372(4) .
C8 C7 1.414(5) .
C8 C3 1.422(5) .
C1 O2 1.246(4) .
C1 C2 1.505(4) .
N1 C10 1.327(4) .
C2 C9 1.371(4) .
C2 C3 1.426(4) .
C9 C10 1.408(4) .
C9 H9 0.9500 .
O4 Ho1 2.294(2) 3_565
C10 C11 1.490(4) .
C11 C12 1.394(4) .
C11 C16 1.395(5) .
C19 C20 1.410(5) .
C19 C18 1.417(4) .
C19 C24 1.415(4) .
O7 N3 1.234(4) .
C16 C15 1.383(5) .
C16 H16 0.9500 .
C25 C18 1.378(4) .
C25 C26 1.400(4) .
C25 H25 0.9500 .
C27 C28 1.386(5) .
C27 C32 1.387(6) .
C27 C26 1.476(5) .
C3 C4 1.426(4) .
O8 N4 1.279(5) .
O5 N3 1.263(4) .
O6 N3 1.254(4) .
C24 C23 1.407(5) .
C4 C5 1.361(5) .
C4 H4 0.9500 .
O9 N4 1.272(4) .
C23 C22 1.360(6) .
C23 H23 0.9500 .
C21 C20 1.366(5) .
C21 C22 1.389(6) .
C21 H21 0.9500 .
C20 H20 0.9500 .
C15 C14 1.382(5) .
C15 H15 0.9500 .
N4 O10 1.217(5) .
C14 C13 1.377(6) .
C14 H14 0.9500 .
C28 C29 1.377(6) .
C28 H28 0.9500 .
C29 C30 1.375(7) .
C29 H29 0.9500 .
C5 C6 1.392(6) .
C5 H5 0.9500 .
C32 C31 1.389(5) .
C32 H32 0.9500 .
C12 C13 1.391(5) .
C12 H12 0.9500 .
C31 C30 1.385(7) .
C31 H31 0.9500 .
C7 C6 1.369(6) .
C7 H7 0.9500 .
C30 H30 0.9500 .
C6 H6 0.9500 .
C13 H13 0.9500 .
C22 H22 0.9500 .
O2 Ho1 2.234(2) 3_665

loop_
_geom_hbond_atom_site_label_D
_geom_hbond_atom_site_label_H
_geom_hbond_atom_site_label_A
_geom_hbond_distance_DH
_geom_hbond_distance_HA
_geom_hbond_distance_DA
_geom_hbond_angle_DHA
_geom_hbond_site_symmetry_A
N2 HN2 O7 0.90(4) 2.14(4) 3.018(4) 163(3) 4_576
